data_1575074
loop_
_publ_author_name
'Bairagi, Subhash'
'Patel, Deepak Kumar'
'Chatterjee, Debipada'
'Ku&#x10d;er&#xe1;kov&#xe1;, Monika'
'Mach&#xe1;&#x10d;ek, Jan'
'Base, Tomas'
'Pradeep, Thalappil'
'Ghosh, Sundargopal'

_publ_section_title
;
 Cluster <i>versus</i> coordination: the chemistry of cyclopentadienyl
 titanium and vanadium complexes with B- and C-functionalized
 carborane-thiols, [C<sub>2</sub>B<sub>10</sub>H<sub>12-<i>n</i></sub>
 (SH) <sub><i>n</i></sub> ] (<i>n</i> = 2 or 3).
;
_journal_issue 31
_journal_name_full 'Chemical science'
_journal_page_first 14127
_journal_page_last 14139
_journal_paper_doi 10.1039/d5sc03562g
_journal_volume 16
_journal_year 2025
_chemical_formula_sum 'C12 H27 B11 S2 Ti'
_chemical_formula_weight 402.26
_space_group_crystal_system orthorhombic
_space_group_IT_number 61
_space_group_name_Hall '-P 2ac 2ab'
_space_group_name_H-M_alt 'P b c a'
_atom_sites_solution_hydrogens mixed
_audit_creation_method SHELXL-2014/7
_audit_update_record
;
2024-01-30 deposited with the CCDC.	2025-07-10 downloaded from the CCDC.
;
_cell_angle_alpha 90
_cell_angle_beta 90
_cell_angle_gamma 90
_cell_formula_units_Z 8
_cell_length_a 12.1687(9)
_cell_length_b 12.8758(10)
_cell_length_c 26.9268(18)
_cell_measurement_reflns_used 7084
_cell_measurement_temperature 296(2)
_cell_measurement_theta_max 24.60
_cell_measurement_theta_min 2.42
_cell_volume 4218.9(5)
_computing_cell_refinement 'Bruker SAINT'
_computing_data_collection 'Bruker APEX2'
_computing_data_reduction 'Bruker SAINT'
_computing_molecular_graphics 'Bruker SHELXTL'
_computing_publication_material 'Bruker SHELXTL'
_computing_structure_refinement 'SHELXL-2014/7 (Sheldrick, 2014)'
_computing_structure_solution 'SHELXS-97 (Sheldrick 2008)'
_diffrn_ambient_temperature 296(2)
_diffrn_measured_fraction_theta_full 1.000
_diffrn_measured_fraction_theta_max 1.000
_diffrn_measurement_device_type 'Bruker APEX-II CCD'
_diffrn_measurement_method '\f and \w scans'
_diffrn_radiation_type MoK\a
_diffrn_radiation_wavelength 0.71073
_diffrn_reflns_av_R_equivalents 0.0421
_diffrn_reflns_av_unetI/netI 0.0337
_diffrn_reflns_Laue_measured_fraction_full 1.000
_diffrn_reflns_Laue_measured_fraction_max 1.000
_diffrn_reflns_limit_h_max 14
_diffrn_reflns_limit_h_min -14
_diffrn_reflns_limit_k_max 15
_diffrn_reflns_limit_k_min -14
_diffrn_reflns_limit_l_max 32
_diffrn_reflns_limit_l_min -26
_diffrn_reflns_number 21327
_diffrn_reflns_point_group_measured_fraction_full 1.000
_diffrn_reflns_point_group_measured_fraction_max 1.000
_diffrn_reflns_theta_full 24.997
_diffrn_reflns_theta_max 24.997
_diffrn_reflns_theta_min 2.256
_exptl_absorpt_coefficient_mu 0.598
_exptl_absorpt_correction_T_max 0.880
_exptl_absorpt_correction_T_min 0.841
_exptl_absorpt_correction_type multi-scan
_exptl_absorpt_process_details 'SADABS V2014/5(Bruker AXS.Inc)'
_exptl_crystal_colour yellow
_exptl_crystal_density_diffrn 1.267
_exptl_crystal_description Block
_exptl_crystal_F_000 1664
_exptl_crystal_size_max 0.300
_exptl_crystal_size_mid 0.250
_exptl_crystal_size_min 0.220
_refine_diff_density_max 0.273
_refine_diff_density_min -0.313
_refine_diff_density_rms 0.057
_refine_ls_extinction_method none
_refine_ls_goodness_of_fit_ref 1.123
_refine_ls_hydrogen_treatment mixed
_refine_ls_matrix_type full
_refine_ls_number_parameters 260
_refine_ls_number_reflns 3705
_refine_ls_number_restraints 0
_refine_ls_restrained_S_all 1.123
_refine_ls_R_factor_all 0.0594
_refine_ls_R_factor_gt 0.0433
_refine_ls_shift/su_max 0.000
_refine_ls_shift/su_mean 0.000
_refine_ls_structure_factor_coef Fsqd
_refine_ls_weighting_details 'w=1/[\s^2^(Fo^2^)+(0.0463P)^2^+4.0649P] where P=(Fo^2^+2Fc^2^)/3'
_refine_ls_weighting_scheme calc
_refine_ls_wR_factor_gt 0.1091
_refine_ls_wR_factor_ref 0.1175
_reflns_Friedel_coverage 0.000
_reflns_number_gt 2962
_reflns_number_total 3705
_reflns_threshold_expression 'I > 2\s(I)'
_cod_data_source_file d5sc03562g2.cif
_cod_data_source_block CBD
_cod_depositor_comments 'Adding full bibliography for 1575071--1575076.cif.'
_cod_database_code 1575074
_shelx_shelxl_version_number 2014/7
_shelx_space_group_comment
; 
The symmetry employed for this shelxl refinement is uniquely defined 
by the following loop, which should always be used as a source of 
symmetry information in preference to the above space-group names. 
They are only intended as comments. 
;
_shelx_estimated_absorpt_t_min 0.841
_shelx_estimated_absorpt_t_max 0.880

loop_
_space_group_symop_operation_xyz
'x, y, z'
'-x+1/2, -y, z+1/2'
'-x, y+1/2, -z+1/2'
'x+1/2, -y+1/2, -z'
'-x, -y, -z'
'x-1/2, y, -z-1/2'
'x, -y-1/2, z-1/2'
'-x-1/2, y-1/2, z'

loop_
_atom_site_label
_atom_site_type_symbol
_atom_site_fract_x
_atom_site_fract_y
_atom_site_fract_z
_atom_site_U_iso_or_equiv
_atom_site_adp_type
_atom_site_occupancy
_atom_site_site_symmetry_order
_atom_site_calc_flag
_atom_site_refinement_flags_posn
_atom_site_refinement_flags_adp
_atom_site_refinement_flags_occupancy
_atom_site_disorder_assembly
_atom_site_disorder_group
B1 B 0.8653(3) 0.3198(3) 0.39530(14) 0.0348(8) Uani 1 1 d . . . . .
B2 B 0.9590(3) 0.2120(3) 0.38681(13) 0.0325(8) Uani 1 1 d . . . . .
B3 B 0.9770(3) 0.2976(3) 0.43952(12) 0.0319(8) Uani 1 1 d . . . . .
B4 B 0.9939(3) 0.1601(3) 0.44658(14) 0.0390(9) Uani 1 1 d . . . . .
H4 H 1.0748 0.1254 0.4541 0.047 Uiso 1 1 calc R U . . .
B5 B 0.8940(4) 0.0970(3) 0.40843(15) 0.0453(10) Uani 1 1 d . . . . .
H5 H 0.9088 0.0205 0.3916 0.054 Uiso 1 1 calc R U . . .
B6 B 0.8157(3) 0.1947(3) 0.37720(15) 0.0440(10) Uani 1 1 d . . . . .
H6 H 0.7801 0.1808 0.3402 0.053 Uiso 1 1 calc R U . . .
B7 B 0.8432(3) 0.3313(3) 0.46093(15) 0.0455(10) Uani 1 1 d . . . . .
H7 H 0.8256 0.4065 0.4786 0.055 Uiso 1 1 calc R U . . .
B8 B 0.9211(4) 0.2333(3) 0.49204(15) 0.0469(10) Uani 1 1 d . . . . .
H8 H 0.9532 0.2453 0.5298 0.056 Uiso 1 1 calc R U . . .
B9 B 0.8717(4) 0.1110(3) 0.47277(16) 0.0497(11) Uani 1 1 d . . . . .
H9 H 0.8707 0.0437 0.4979 0.060 Uiso 1 1 calc R U . . .
B10 B 0.7446(4) 0.2692(3) 0.42228(17) 0.0528(11) Uani 1 1 d . . . . .
H10 H 0.6630 0.3027 0.4152 0.063 Uiso 1 1 calc R U . . .
C1 C 1.1945(3) 0.4076(2) 0.29645(11) 0.0360(7) Uani 1 1 d . . . . .
C2 C 1.2304(2) 0.4557(2) 0.34107(11) 0.0332(7) Uani 1 1 d . . . . .
C3 C 1.1624(3) 0.5428(2) 0.35005(11) 0.0357(7) Uani 1 1 d . . . . .
C4 C 1.0851(3) 0.5488(2) 0.31065(13) 0.0404(8) Uani 1 1 d . . . . .
C5 C 1.1050(3) 0.4647(3) 0.27806(11) 0.0412(8) Uani 1 1 d . . . . .
C6 C 1.2501(3) 0.3184(3) 0.27062(13) 0.0558(10) Uani 1 1 d . . . . .
H6A H 1.1971 0.2808 0.2513 0.084 Uiso 1 1 calc R U . . .
H6B H 1.2821 0.2729 0.2949 0.084 Uiso 1 1 calc R U . . .
H6C H 1.3067 0.3445 0.2492 0.084 Uiso 1 1 calc R U . . .
C7 C 1.3299(3) 0.4255(3) 0.37124(14) 0.0499(9) Uani 1 1 d . . . . .
H7A H 1.3463 0.3535 0.3658 0.075 Uiso 1 1 calc R U . . .
H7B H 1.3151 0.4367 0.4059 0.075 Uiso 1 1 calc R U . . .
H7C H 1.3916 0.4671 0.3613 0.075 Uiso 1 1 calc R U . . .
C8 C 1.1765(4) 0.6190(3) 0.39178(14) 0.0577(11) Uani 1 1 d . . . . .
H8A H 1.2049 0.5838 0.4205 0.087 Uiso 1 1 calc R U . . .
H8B H 1.1067 0.6496 0.3997 0.087 Uiso 1 1 calc R U . . .
H8C H 1.2270 0.6725 0.3819 0.087 Uiso 1 1 calc R U . . .
C9 C 1.0017(3) 0.6337(3) 0.30263(17) 0.0662(12) Uani 1 1 d . . . . .
H9A H 1.0297 0.6826 0.2789 0.099 Uiso 1 1 calc R U . . .
H9B H 0.9878 0.6685 0.3335 0.099 Uiso 1 1 calc R U . . .
H9C H 0.9346 0.6041 0.2904 0.099 Uiso 1 1 calc R U . . .
C10 C 1.0465(4) 0.4458(4) 0.22949(13) 0.0679(13) Uani 1 1 d . . . . .
H10A H 0.9746 0.4763 0.2308 0.102 Uiso 1 1 calc R U . . .
H10B H 1.0401 0.3724 0.2239 0.102 Uiso 1 1 calc R U . . .
H10C H 1.0877 0.4767 0.2029 0.102 Uiso 1 1 calc R U . . .
B11 B 0.8663(3) 0.4278(3) 0.35582(14) 0.0291(7) Uani 1 1 d . . . . .
C12 C 0.7726(3) 0.1389(3) 0.43052(15) 0.0533(10) Uani 1 1 d . . . . .
C13 C 0.7881(3) 0.2165(3) 0.47762(15) 0.0556(11) Uani 1 1 d . . . . .
H12 H 0.712(3) 0.097(3) 0.4309(14) 0.063(12) Uiso 1 1 d . . . . .
H13 H 0.740(3) 0.218(3) 0.4990(13) 0.055(11) Uiso 1 1 d . . . . .
S1 S 1.05733(7) 0.22053(6) 0.33450(3) 0.0384(2) Uani 1 1 d . . . . .
S2 S 1.09172(8) 0.39102(7) 0.43948(3) 0.0424(2) Uani 1 1 d . . . . .
Ti1 Ti 1.04876(4) 0.39541(4) 0.35511(2) 0.02652(17) Uani 1 1 d . . . . .
H2B H 0.912(3) 0.475(3) 0.3694(12) 0.043(9) Uiso 1 1 d . . . . .
H1B H 0.795(3) 0.461(3) 0.3491(12) 0.052(10) Uiso 1 1 d . . . . .
H3B H 0.906(3) 0.403(3) 0.3242(13) 0.051(10) Uiso 1 1 d . . . . .

loop_
_atom_site_aniso_label
_atom_site_aniso_U_11
_atom_site_aniso_U_22
_atom_site_aniso_U_33
_atom_site_aniso_U_23
_atom_site_aniso_U_13
_atom_site_aniso_U_12
B1 0.0303(19) 0.0350(19) 0.039(2) 0.0060(16) 0.0023(16) -0.0013(15)
B2 0.039(2) 0.0248(17) 0.0335(19) 0.0017(15) 0.0041(16) -0.0058(15)
B3 0.042(2) 0.0290(18) 0.0242(17) 0.0046(15) 0.0012(15) -0.0014(15)
B4 0.050(2) 0.0311(19) 0.036(2) 0.0105(16) 0.0061(18) 0.0011(17)
B5 0.056(2) 0.031(2) 0.049(2) 0.0043(18) 0.011(2) -0.0080(18)
B6 0.042(2) 0.044(2) 0.045(2) 0.0060(19) 0.0015(18) -0.0147(18)
B7 0.052(2) 0.041(2) 0.044(2) 0.0054(18) 0.0177(19) 0.0036(19)
B8 0.066(3) 0.044(2) 0.031(2) 0.0048(18) 0.0089(19) -0.004(2)
B9 0.060(3) 0.042(2) 0.047(2) 0.0129(19) 0.016(2) -0.005(2)
B10 0.042(2) 0.050(3) 0.067(3) 0.015(2) 0.012(2) 0.002(2)
C1 0.0426(18) 0.0366(18) 0.0288(16) 0.0028(14) 0.0092(14) -0.0115(15)
C2 0.0311(17) 0.0387(18) 0.0300(16) 0.0074(14) 0.0010(13) -0.0107(14)
C3 0.0435(18) 0.0294(16) 0.0342(17) 0.0018(14) 0.0022(14) -0.0134(14)
C4 0.0426(19) 0.0342(18) 0.0445(19) 0.0194(16) 0.0005(16) -0.0068(15)
C5 0.046(2) 0.050(2) 0.0268(16) 0.0124(15) -0.0024(15) -0.0182(16)
C6 0.057(2) 0.058(2) 0.052(2) -0.0058(19) 0.0238(19) -0.0106(19)
C7 0.0347(18) 0.064(2) 0.051(2) 0.0075(19) -0.0051(16) -0.0074(17)
C8 0.081(3) 0.039(2) 0.053(2) -0.0062(17) 0.008(2) -0.020(2)
C9 0.064(3) 0.048(2) 0.087(3) 0.034(2) -0.001(2) 0.003(2)
C10 0.078(3) 0.092(3) 0.034(2) 0.017(2) -0.015(2) -0.030(3)
B11 0.0238(17) 0.0298(18) 0.0337(19) 0.0041(16) -0.0022(15) 0.0019(15)
C12 0.051(2) 0.046(2) 0.063(2) 0.0100(19) 0.0159(19) -0.0177(18)
C13 0.060(2) 0.055(2) 0.052(2) 0.0131(19) 0.030(2) -0.0004(19)
S1 0.0501(5) 0.0308(4) 0.0342(4) -0.0021(3) 0.0122(4) -0.0030(4)
S2 0.0535(5) 0.0451(5) 0.0286(4) 0.0061(4) -0.0102(4) -0.0137(4)
Ti1 0.0303(3) 0.0257(3) 0.0236(3) 0.0030(2) -0.0021(2) -0.0027(2)

loop_
_atom_type_symbol
_atom_type_description
_atom_type_scat_dispersion_real
_atom_type_scat_dispersion_imag
_atom_type_scat_source
C C 0.0033 0.0016 'International Tables Vol C Tables 4.2.6.8 and 6.1.1.4'
H H 0.0000 0.0000 'International Tables Vol C Tables 4.2.6.8 and 6.1.1.4'
B B 0.0013 0.0007 'International Tables Vol C Tables 4.2.6.8 and 6.1.1.4'
S S 0.1246 0.1234 'International Tables Vol C Tables 4.2.6.8 and 6.1.1.4'
Ti Ti 0.2776 0.4457 'International Tables Vol C Tables 4.2.6.8 and 6.1.1.4'

loop_
_geom_angle_atom_site_label_1
_geom_angle_atom_site_label_2
_geom_angle_atom_site_label_3
_geom_angle
_geom_angle_site_symmetry_1
_geom_angle_site_symmetry_3
_geom_angle_publ_flag
B11 B1 B10 123.3(3) . . ?
B11 B1 B6 123.5(3) . . ?
B10 B1 B6 59.8(2) . . ?
B11 B1 B7 122.3(3) . . ?
B10 B1 B7 60.0(2) . . ?
B6 B1 B7 107.0(3) . . ?
B11 B1 B2 121.9(3) . . ?
B10 B1 B2 107.0(3) . . ?
B6 B1 B2 59.2(2) . . ?
B7 B1 B2 106.4(3) . . ?
B11 B1 B3 121.0(3) . . ?
B10 B1 B3 107.0(3) . . ?
B6 B1 B3 106.7(2) . . ?
B7 B1 B3 58.9(2) . . ?
B2 B1 B3 59.63(19) . . ?
B11 B1 Ti1 57.15(15) . . ?
B10 B1 Ti1 179.5(3) . . ?
B6 B1 Ti1 120.1(2) . . ?
B7 B1 Ti1 119.7(2) . . ?
B2 B1 Ti1 72.63(16) . . ?
B3 B1 Ti1 72.51(16) . . ?
B5 B2 B6 60.4(2) . . ?
B5 B2 B4 60.0(2) . . ?
B6 B2 B4 108.4(3) . . ?
B5 B2 B3 107.7(2) . . ?
B6 B2 B3 108.0(3) . . ?
B4 B2 B3 59.65(19) . . ?
B5 B2 B1 108.5(3) . . ?
B6 B2 B1 59.8(2) . . ?
B4 B2 B1 108.8(3) . . ?
B3 B2 B1 60.7(2) . . ?
B5 B2 S1 125.9(2) . . ?
B6 B2 S1 122.1(2) . . ?
B4 B2 S1 123.5(2) . . ?
B3 B2 S1 118.8(2) . . ?
B1 B2 S1 117.2(2) . . ?
B5 B2 Ti1 176.8(2) . . ?
B6 B2 Ti1 117.0(2) . . ?
B4 B2 Ti1 120.5(2) . . ?
B3 B2 Ti1 70.82(15) . . ?
B1 B2 Ti1 68.24(15) . . ?
S1 B2 Ti1 56.91(9) . . ?
B8 B3 B7 60.3(2) . . ?
B8 B3 B4 59.9(2) . . ?
B7 B3 B4 108.1(3) . . ?
B8 B3 B2 107.1(2) . . ?
B7 B3 B2 106.9(3) . . ?
B4 B3 B2 59.74(19) . . ?
B8 B3 B1 107.9(3) . . ?
B7 B3 B1 59.6(2) . . ?
B4 B3 B1 108.0(2) . . ?
B2 B3 B1 59.67(19) . . ?
B8 B3 S2 126.6(2) . . ?
B7 B3 S2 122.2(2) . . ?
B4 B3 S2 123.9(2) . . ?
B2 B3 S2 119.3(2) . . ?
B1 B3 S2 117.4(2) . . ?
B8 B3 Ti1 175.8(2) . . ?
B7 B3 Ti1 116.6(2) . . ?
B4 B3 Ti1 120.4(2) . . ?
B2 B3 Ti1 70.61(15) . . ?
B1 B3 Ti1 67.97(15) . . ?
S2 B3 Ti1 57.20(9) . . ?
B9 B4 B8 59.6(2) . . ?
B9 B4 B5 59.6(2) . . ?
B8 B4 B5 107.3(3) . . ?
B9 B4 B3 107.4(3) . . ?
B8 B4 B3 59.5(2) . . ?
B5 B4 B3 108.0(3) . . ?
B9 B4 B2 107.0(3) . . ?
B8 B4 B2 107.5(3) . . ?
B5 B4 B2 59.5(2) . . ?
B3 B4 B2 60.61(19) . . ?
B9 B4 H4 122.4 . . ?
B8 B4 H4 122.2 . . ?
B5 B4 H4 122.1 . . ?
B3 B4 H4 121.6 . . ?
B2 B4 H4 122.0 . . ?
C12 B5 B9 58.9(2) . . ?
C12 B5 B2 103.9(3) . . ?
B9 B5 B2 107.8(3) . . ?
C12 B5 B4 104.4(3) . . ?
B9 B5 B4 59.5(2) . . ?
B2 B5 B4 60.5(2) . . ?
C12 B5 B6 58.2(2) . . ?
B9 B5 B6 107.9(3) . . ?
B2 B5 B6 59.8(2) . . ?
B4 B5 B6 108.3(3) . . ?
C12 B5 H5 125.2 . . ?
B9 B5 H5 121.5 . . ?
B2 B5 H5 122.6 . . ?
B4 B5 H5 122.2 . . ?
B6 B5 H5 121.5 . . ?
C12 B6 B10 59.8(2) . . ?
C12 B6 B2 103.5(3) . . ?
B10 B6 B2 108.1(3) . . ?
C12 B6 B1 104.9(3) . . ?
B10 B6 B1 59.4(2) . . ?
B2 B6 B1 61.0(2) . . ?
C12 B6 B5 57.7(2) . . ?
B10 B6 B5 108.6(3) . . ?
B2 B6 B5 59.8(2) . . ?
B1 B6 B5 109.0(3) . . ?
C12 B6 H6 125.3 . . ?
B10 B6 H6 121.1 . . ?
B2 B6 H6 122.6 . . ?
B1 B6 H6 121.8 . . ?
B5 B6 H6 121.4 . . ?
C13 B7 B10 59.5(2) . . ?
C13 B7 B3 103.7(3) . . ?
B10 B7 B3 108.5(3) . . ?
C13 B7 B8 57.7(2) . . ?
B10 B7 B8 108.3(3) . . ?
B3 B7 B8 59.7(2) . . ?
C13 B7 B1 104.5(3) . . ?
B10 B7 B1 59.2(2) . . ?
B3 B7 B1 61.6(2) . . ?
B8 B7 B1 108.9(3) . . ?
C13 B7 H7 125.4 . . ?
B10 B7 H7 121.2 . . ?
B3 B7 H7 122.2 . . ?
B8 B7 H7 121.5 . . ?
B1 B7 H7 121.8 . . ?
C13 B8 B9 59.2(2) . . ?
C13 B8 B3 104.2(3) . . ?
B9 B8 B3 108.2(3) . . ?
C13 B8 B4 104.7(3) . . ?
B9 B8 B4 59.7(2) . . ?
B3 B8 B4 60.5(2) . . ?
C13 B8 B7 58.1(2) . . ?
B9 B8 B7 108.2(3) . . ?
B3 B8 B7 60.0(2) . . ?
B4 B8 B7 108.4(3) . . ?
C13 B8 H8 125.1 . . ?
B9 B8 H8 121.3 . . ?
B3 B8 H8 122.3 . . ?
B4 B8 H8 122.2 . . ?
B7 B8 H8 121.5 . . ?
C12 B9 C13 57.2(2) . . ?
C12 B9 B8 104.5(3) . . ?
C13 B9 B8 57.9(2) . . ?
C12 B9 B4 104.8(3) . . ?
C13 B9 B4 104.4(3) . . ?
B8 B9 B4 60.7(2) . . ?
C12 B9 B5 58.1(2) . . ?
C13 B9 B5 104.4(3) . . ?
B8 B9 B5 109.2(3) . . ?
B4 B9 B5 60.9(2) . . ?
C12 B9 H9 124.8 . . ?
C13 B9 H9 125.1 . . ?
B8 B9 H9 121.8 . . ?
B4 B9 H9 122.5 . . ?
B5 B9 H9 121.7 . . ?
C13 B10 C12 56.3(2) . . ?
C13 B10 B1 104.3(3) . . ?
C12 B10 B1 104.4(3) . . ?
C13 B10 B6 103.3(3) . . ?
C12 B10 B6 57.7(2) . . ?
B1 B10 B6 60.8(2) . . ?
C13 B10 B7 57.5(2) . . ?
C12 B10 B7 103.2(3) . . ?
B1 B10 B7 60.8(2) . . ?
B6 B10 B7 108.4(3) . . ?
C13 B10 H10 125.7 . . ?
C12 B10 H10 125.6 . . ?
B1 B10 H10 122.3 . . ?
B6 B10 H10 122.2 . . ?
B7 B10 H10 122.3 . . ?
C5 C1 C2 108.0(3) . . ?
C5 C1 C6 125.9(3) . . ?
C2 C1 C6 125.8(3) . . ?
C5 C1 Ti1 72.00(18) . . ?
C2 C1 Ti1 72.36(17) . . ?
C6 C1 Ti1 126.3(2) . . ?
C3 C2 C1 108.1(3) . . ?
C3 C2 C7 125.6(3) . . ?
C1 C2 C7 126.2(3) . . ?
C3 C2 Ti1 71.77(17) . . ?
C1 C2 Ti1 72.86(17) . . ?
C7 C2 Ti1 125.3(2) . . ?
C2 C3 C4 107.7(3) . . ?
C2 C3 C8 125.4(3) . . ?
C4 C3 C8 126.8(3) . . ?
C2 C3 Ti1 73.40(17) . . ?
C4 C3 Ti1 72.41(17) . . ?
C8 C3 Ti1 123.5(2) . . ?
C5 C4 C3 107.9(3) . . ?
C5 C4 C9 125.6(3) . . ?
C3 C4 C9 126.4(3) . . ?
C5 C4 Ti1 72.85(17) . . ?
C3 C4 Ti1 72.44(17) . . ?
C9 C4 Ti1 123.8(2) . . ?
C1 C5 C4 108.4(3) . . ?
C1 C5 C10 126.0(3) . . ?
C4 C5 C10 125.5(3) . . ?
C1 C5 Ti1 73.54(17) . . ?
C4 C5 Ti1 72.20(17) . . ?
C10 C5 Ti1 124.3(2) . . ?
C1 C6 H6A 109.5 . . ?
C1 C6 H6B 109.5 . . ?
H6A C6 H6B 109.5 . . ?
C1 C6 H6C 109.5 . . ?
H6A C6 H6C 109.5 . . ?
H6B C6 H6C 109.5 . . ?
C2 C7 H7A 109.5 . . ?
C2 C7 H7B 109.5 . . ?
H7A C7 H7B 109.5 . . ?
C2 C7 H7C 109.5 . . ?
H7A C7 H7C 109.5 . . ?
H7B C7 H7C 109.5 . . ?
C3 C8 H8A 109.5 . . ?
C3 C8 H8B 109.5 . . ?
H8A C8 H8B 109.5 . . ?
C3 C8 H8C 109.5 . . ?
H8A C8 H8C 109.5 . . ?
H8B C8 H8C 109.5 . . ?
C4 C9 H9A 109.5 . . ?
C4 C9 H9B 109.5 . . ?
H9A C9 H9B 109.5 . . ?
C4 C9 H9C 109.5 . . ?
H9A C9 H9C 109.5 . . ?
H9B C9 H9C 109.5 . . ?
C5 C10 H10A 109.5 . . ?
C5 C10 H10B 109.5 . . ?
H10A C10 H10B 109.5 . . ?
C5 C10 H10C 109.5 . . ?
H10A C10 H10C 109.5 . . ?
H10B C10 H10C 109.5 . . ?
B1 B11 Ti1 82.24(18) . . ?
B1 B11 H2B 107(2) . . ?
Ti1 B11 H2B 62(2) . . ?
B1 B11 H1B 117(2) . . ?
Ti1 B11 H1B 161(2) . . ?
H2B B11 H1B 108(3) . . ?
B1 B11 H3B 104.9(18) . . ?
Ti1 B11 H3B 58.2(19) . . ?
H2B B11 H3B 105(3) . . ?
H1B B11 H3B 113(3) . . ?
C13 C12 B5 111.8(3) . . ?
C13 C12 B6 111.4(3) . . ?
B5 C12 B6 64.1(2) . . ?
C13 C12 B9 61.6(3) . . ?
B5 C12 B9 62.9(2) . . ?
B6 C12 B9 116.1(3) . . ?
C13 C12 B10 61.7(2) . . ?
B5 C12 B10 116.1(3) . . ?
B6 C12 B10 62.5(2) . . ?
B9 C12 B10 115.6(3) . . ?
C13 C12 H12 116(2) . . ?
B5 C12 H12 122(2) . . ?
B6 C12 H12 121(2) . . ?
B9 C12 H12 116(2) . . ?
B10 C12 H12 114(2) . . ?
C12 C13 B8 111.8(3) . . ?
C12 C13 B7 112.2(3) . . ?
B8 C13 B7 64.2(2) . . ?
C12 C13 B9 61.2(3) . . ?
B8 C13 B9 62.9(3) . . ?
B7 C13 B9 116.2(3) . . ?
C12 C13 B10 62.0(3) . . ?
B8 C13 B10 116.5(3) . . ?
B7 C13 B10 63.0(2) . . ?
B9 C13 B10 115.6(3) . . ?
C12 C13 H13 119(3) . . ?
B8 C13 H13 121(3) . . ?
B7 C13 H13 117(3) . . ?
B9 C13 H13 120(3) . . ?
B10 C13 H13 112(3) . . ?
B2 S1 Ti1 81.17(11) . . ?
B3 S2 Ti1 81.17(11) . . ?
B11 Ti1 S1 103.03(10) . . ?
B11 Ti1 S2 102.50(10) . . ?
S1 Ti1 S2 101.49(4) . . ?
B11 Ti1 C4 91.94(12) . . ?
S1 Ti1 C4 133.21(9) . . ?
S2 Ti1 C4 118.30(9) . . ?
B11 Ti1 C3 115.42(13) . . ?
S1 Ti1 C3 137.93(9) . . ?
S2 Ti1 C3 86.79(8) . . ?
C4 Ti1 C3 35.15(11) . . ?
B11 Ti1 C5 102.87(13) . . ?
S1 Ti1 C5 98.26(9) . . ?
S2 Ti1 C5 143.18(8) . . ?
C4 Ti1 C5 34.95(12) . . ?
C3 Ti1 C5 58.22(11) . . ?
B11 Ti1 C2 148.91(12) . . ?
S1 Ti1 C2 103.73(8) . . ?
S2 Ti1 C2 87.38(7) . . ?
C4 Ti1 C2 57.94(11) . . ?
C3 Ti1 C2 34.83(11) . . ?
C5 Ti1 C2 57.73(11) . . ?
B11 Ti1 C1 136.53(12) . . ?
S1 Ti1 C1 82.64(8) . . ?
S2 Ti1 C1 118.76(8) . . ?
C4 Ti1 C1 57.77(12) . . ?
C3 Ti1 C1 58.01(11) . . ?
C5 Ti1 C1 34.46(11) . . ?
C2 Ti1 C1 34.78(10) . . ?
B11 Ti1 B1 40.61(12) . . ?
S1 Ti1 B1 77.32(8) . . ?
S2 Ti1 B1 77.48(8) . . ?
C4 Ti1 B1 132.14(11) . . ?
C3 Ti1 B1 144.17(11) . . ?
C5 Ti1 B1 137.58(11) . . ?
C2 Ti1 B1 164.66(11) . . ?
C1 Ti1 B1 156.61(11) . . ?
B11 Ti1 B2 76.39(12) . . ?
S1 Ti1 B2 41.92(8) . . ?
S2 Ti1 B2 76.40(8) . . ?
C4 Ti1 B2 163.34(11) . . ?
C3 Ti1 B2 161.50(11) . . ?
C5 Ti1 B2 135.72(11) . . ?
C2 Ti1 B2 134.69(11) . . ?
C1 Ti1 B2 124.13(11) . . ?
B1 Ti1 B2 39.13(11) . . ?
B11 Ti1 B3 76.40(12) . . ?
S1 Ti1 B3 76.51(8) . . ?
S2 Ti1 B3 41.63(8) . . ?
C4 Ti1 B3 150.22(12) . . ?
C3 Ti1 B3 127.30(11) . . ?
C5 Ti1 B3 174.29(11) . . ?
C2 Ti1 B3 125.38(11) . . ?
C1 Ti1 B3 144.87(11) . . ?
B1 Ti1 B3 39.53(11) . . ?
B2 Ti1 B3 38.57(10) . . ?
B11 Ti1 H2B 23.5(10) . . ?
S1 Ti1 H2B 125.7(10) . . ?
S2 Ti1 H2B 90.7(10) . . ?
C4 Ti1 H2B 79.7(9) . . ?
C3 Ti1 H2B 94.9(10) . . ?
C5 Ti1 H2B 102.5(9) . . ?
C2 Ti1 H2B 129.8(10) . . ?
C1 Ti1 H2B 135.7(9) . . ?
B1 Ti1 H2B 53.9(10) . . ?
B2 Ti1 H2B 93.0(10) . . ?
B3 Ti1 H2B 79.1(9) . . ?
B11 Ti1 H3B 27.0(11) . . ?
S1 Ti1 H3B 89.2(10) . . ?
S2 Ti1 H3B 128.6(11) . . ?
C4 Ti1 H3B 84.7(10) . . ?
C3 Ti1 H3B 117.6(10) . . ?
C5 Ti1 H3B 82.1(10) . . ?
C2 Ti1 H3B 138.9(10) . . ?
C1 Ti1 H3B 112.4(11) . . ?
B1 Ti1 H3B 55.9(10) . . ?
B2 Ti1 H3B 79.6(10) . . ?
B3 Ti1 H3B 95.4(10) . . ?
H2B Ti1 H3B 46.0(13) . . ?

loop_
_geom_bond_atom_site_label_1
_geom_bond_atom_site_label_2
_geom_bond_distance
_geom_bond_site_symmetry_2
_geom_bond_publ_flag
B1 B11 1.750(5) . ?
B1 B10 1.764(5) . ?
B1 B6 1.788(5) . ?
B1 B7 1.794(5) . ?
B1 B2 1.811(5) . ?
B1 B3 1.829(5) . ?
B1 Ti1 2.665(4) . ?
B2 B5 1.777(5) . ?
B2 B6 1.777(5) . ?
B2 B4 1.794(5) . ?
B2 B3 1.810(5) . ?
B2 S1 1.851(4) . ?
B2 Ti1 2.738(3) . ?
B3 B8 1.775(5) . ?
B3 B7 1.781(5) . ?
B3 B4 1.792(5) . ?
B3 S2 1.843(4) . ?
B3 Ti1 2.742(3) . ?
B4 B9 1.763(6) . ?
B4 B8 1.781(6) . ?
B4 B5 1.787(6) . ?
B4 H4 1.1000 . ?
B5 C12 1.681(6) . ?
B5 B9 1.763(6) . ?
B5 B6 1.789(6) . ?
B5 H5 1.1000 . ?
B6 C12 1.689(5) . ?
B6 B10 1.772(6) . ?
B6 H6 1.1000 . ?
B7 C13 1.684(5) . ?
B7 B10 1.778(6) . ?
B7 B8 1.786(6) . ?
B7 H7 1.1000 . ?
B8 C13 1.678(6) . ?
B8 B9 1.762(6) . ?
B8 H8 1.1000 . ?
B9 C12 1.696(6) . ?
B9 C13 1.702(6) . ?
B9 H9 1.1000 . ?
B10 C13 1.720(6) . ?
B10 C12 1.726(6) . ?
B10 H10 1.1000 . ?
C1 C5 1.404(5) . ?
C1 C2 1.421(4) . ?
C1 C6 1.504(5) . ?
C1 Ti1 2.380(3) . ?
C2 C3 1.414(4) . ?
C2 C7 1.509(4) . ?
C2 Ti1 2.373(3) . ?
C3 C4 1.420(4) . ?
C3 C8 1.502(4) . ?
C3 Ti1 2.352(3) . ?
C4 C5 1.415(5) . ?
C4 C9 1.507(5) . ?
C4 Ti1 2.352(3) . ?
C5 C10 1.509(5) . ?
C5 Ti1 2.360(3) . ?
C6 H6A 0.9600 . ?
C6 H6B 0.9600 . ?
C6 H6C 0.9600 . ?
C7 H7A 0.9600 . ?
C7 H7B 0.9600 . ?
C7 H7C 0.9600 . ?
C8 H8A 0.9600 . ?
C8 H8B 0.9600 . ?
C8 H8C 0.9600 . ?
C9 H9A 0.9600 . ?
C9 H9B 0.9600 . ?
C9 H9C 0.9600 . ?
C10 H10A 0.9600 . ?
C10 H10B 0.9600 . ?
C10 H10C 0.9600 . ?
B11 Ti1 2.259(4) . ?
B11 H2B 0.90(3) . ?
B11 H1B 0.98(4) . ?
B11 H3B 1.03(4) . ?
C12 C13 1.626(6) . ?
C12 H12 0.91(4) . ?
C13 H13 0.82(4) . ?
S1 Ti1 2.3214(9) . ?
S2 Ti1 2.3321(9) . ?
Ti1 H2B 2.00(3) . ?
Ti1 H3B 1.93(3) . ?

loop_
_geom_torsion_atom_site_label_1
_geom_torsion_atom_site_label_2
_geom_torsion_atom_site_label_3
_geom_torsion_atom_site_label_4
_geom_torsion
_geom_torsion_site_symmetry_1
_geom_torsion_site_symmetry_2
_geom_torsion_site_symmetry_3
_geom_torsion_site_symmetry_4
_geom_torsion_publ_flag
B11 B1 B2 B5 -149.9(3) . . . . ?
B10 B1 B2 B5 0.3(4) . . . . ?
B6 B1 B2 B5 -37.1(3) . . . . ?
B7 B1 B2 B5 63.2(3) . . . . ?
B3 B1 B2 B5 100.4(3) . . . . ?
Ti1 B1 B2 B5 179.9(2) . . . . ?
B11 B1 B2 B6 -112.7(3) . . . . ?
B10 B1 B2 B6 37.4(3) . . . . ?
B7 B1 B2 B6 100.3(3) . . . . ?
B3 B1 B2 B6 137.5(3) . . . . ?
Ti1 B1 B2 B6 -143.0(2) . . . . ?
B11 B1 B2 B4 146.4(3) . . . . ?
B10 B1 B2 B4 -63.5(3) . . . . ?
B6 B1 B2 B4 -100.9(3) . . . . ?
B7 B1 B2 B4 -0.6(3) . . . . ?
B3 B1 B2 B4 36.6(2) . . . . ?
Ti1 B1 B2 B4 116.2(2) . . . . ?
B11 B1 B2 B3 109.8(3) . . . . ?
B10 B1 B2 B3 -100.1(3) . . . . ?
B6 B1 B2 B3 -137.5(3) . . . . ?
B7 B1 B2 B3 -37.2(2) . . . . ?
Ti1 B1 B2 B3 79.53(16) . . . . ?
B11 B1 B2 S1 0.3(4) . . . . ?
B10 B1 B2 S1 150.4(2) . . . . ?
B6 B1 B2 S1 113.0(3) . . . . ?
B7 B1 B2 S1 -146.7(2) . . . . ?
B3 B1 B2 S1 -109.5(3) . . . . ?
Ti1 B1 B2 S1 -29.94(19) . . . . ?
B11 B1 B2 Ti1 30.2(3) . . . . ?
B10 B1 B2 Ti1 -179.6(3) . . . . ?
B6 B1 B2 Ti1 143.0(2) . . . . ?
B7 B1 B2 Ti1 -116.7(2) . . . . ?
B3 B1 B2 Ti1 -79.53(16) . . . . ?
B5 B2 B3 B8 -0.7(3) . . . . ?
B6 B2 B3 B8 63.2(3) . . . . ?
B4 B2 B3 B8 -38.1(3) . . . . ?
B1 B2 B3 B8 101.0(3) . . . . ?
S1 B2 B3 B8 -152.1(2) . . . . ?
Ti1 B2 B3 B8 176.3(2) . . . . ?
B5 B2 B3 B7 -64.1(3) . . . . ?
B6 B2 B3 B7 -0.2(3) . . . . ?
B4 B2 B3 B7 -101.5(3) . . . . ?
B1 B2 B3 B7 37.6(2) . . . . ?
S1 B2 B3 B7 144.5(2) . . . . ?
Ti1 B2 B3 B7 112.9(2) . . . . ?
B5 B2 B3 B4 37.4(3) . . . . ?
B6 B2 B3 B4 101.3(3) . . . . ?
B1 B2 B3 B4 139.1(3) . . . . ?
S1 B2 B3 B4 -114.0(3) . . . . ?
Ti1 B2 B3 B4 -145.6(2) . . . . ?
B5 B2 B3 B1 -101.7(3) . . . . ?
B6 B2 B3 B1 -37.9(2) . . . . ?
B4 B2 B3 B1 -139.1(3) . . . . ?
S1 B2 B3 B1 106.9(3) . . . . ?
Ti1 B2 B3 B1 75.24(16) . . . . ?
B5 B2 B3 S2 151.8(2) . . . . ?
B6 B2 B3 S2 -144.3(2) . . . . ?
B4 B2 B3 S2 114.4(3) . . . . ?
B1 B2 B3 S2 -106.4(3) . . . . ?
S1 B2 B3 S2 0.4(4) . . . . ?
Ti1 B2 B3 S2 -31.20(18) . . . . ?
B5 B2 B3 Ti1 -177.0(3) . . . . ?
B6 B2 B3 Ti1 -113.1(2) . . . . ?
B4 B2 B3 Ti1 145.6(2) . . . . ?
B1 B2 B3 Ti1 -75.24(16) . . . . ?
S1 B2 B3 Ti1 31.62(18) . . . . ?
B11 B1 B3 B8 149.0(3) . . . . ?
B10 B1 B3 B8 0.3(3) . . . . ?
B6 B1 B3 B8 -62.5(3) . . . . ?
B7 B1 B3 B8 37.6(3) . . . . ?
B2 B1 B3 B8 -99.8(3) . . . . ?
Ti1 B1 B3 B8 -179.5(2) . . . . ?
B11 B1 B3 B7 111.4(3) . . . . ?
B10 B1 B3 B7 -37.2(3) . . . . ?
B6 B1 B3 B7 -100.1(3) . . . . ?
B2 B1 B3 B7 -137.4(3) . . . . ?
Ti1 B1 B3 B7 142.9(2) . . . . ?
B11 B1 B3 B4 -147.7(3) . . . . ?
B10 B1 B3 B4 63.6(3) . . . . ?
B6 B1 B3 B4 0.8(3) . . . . ?
B7 B1 B3 B4 100.9(3) . . . . ?
B2 B1 B3 B4 -36.5(2) . . . . ?
Ti1 B1 B3 B4 -116.2(2) . . . . ?
B11 B1 B3 B2 -111.2(3) . . . . ?
B10 B1 B3 B2 100.1(3) . . . . ?
B6 B1 B3 B2 37.3(2) . . . . ?
B7 B1 B3 B2 137.4(3) . . . . ?
Ti1 B1 B3 B2 -79.74(16) . . . . ?
B11 B1 B3 S2 -1.7(4) . . . . ?
B10 B1 B3 S2 -150.3(2) . . . . ?
B6 B1 B3 S2 146.8(2) . . . . ?
B7 B1 B3 S2 -113.1(3) . . . . ?
B2 B1 B3 S2 109.5(3) . . . . ?
Ti1 B1 B3 S2 29.81(19) . . . . ?
B11 B1 B3 Ti1 -31.5(2) . . . . ?
B10 B1 B3 Ti1 179.9(3) . . . . ?
B6 B1 B3 Ti1 117.0(2) . . . . ?
B7 B1 B3 Ti1 -142.9(2) . . . . ?
B2 B1 B3 Ti1 79.74(16) . . . . ?
B8 B3 B4 B9 37.0(3) . . . . ?
B7 B3 B4 B9 -0.7(4) . . . . ?
B2 B3 B4 B9 -100.1(3) . . . . ?
B1 B3 B4 B9 -63.7(3) . . . . ?
S2 B3 B4 B9 153.1(3) . . . . ?
Ti1 B3 B4 B9 -138.2(2) . . . . ?
B7 B3 B4 B8 -37.6(3) . . . . ?
B2 B3 B4 B8 -137.1(3) . . . . ?
B1 B3 B4 B8 -100.6(3) . . . . ?
S2 B3 B4 B8 116.1(3) . . . . ?
Ti1 B3 B4 B8 -175.2(3) . . . . ?
B8 B3 B4 B5 99.8(3) . . . . ?
B7 B3 B4 B5 62.2(3) . . . . ?
B2 B3 B4 B5 -37.2(2) . . . . ?
B1 B3 B4 B5 -0.8(3) . . . . ?
S2 B3 B4 B5 -144.1(2) . . . . ?
Ti1 B3 B4 B5 -75.3(3) . . . . ?
B8 B3 B4 B2 137.1(3) . . . . ?
B7 B3 B4 B2 99.4(3) . . . . ?
B1 B3 B4 B2 36.4(2) . . . . ?
S2 B3 B4 B2 -106.8(3) . . . . ?
Ti1 B3 B4 B2 -38.1(2) . . . . ?
B5 B2 B4 B9 -37.3(3) . . . . ?
B6 B2 B4 B9 0.3(3) . . . . ?
B3 B2 B4 B9 100.8(3) . . . . ?
B1 B2 B4 B9 63.7(3) . . . . ?
S1 B2 B4 B9 -152.8(2) . . . . ?
Ti1 B2 B4 B9 139.0(2) . . . . ?
B5 B2 B4 B8 -100.1(3) . . . . ?
B6 B2 B4 B8 -62.5(3) . . . . ?
B3 B2 B4 B8 38.0(2) . . . . ?
B1 B2 B4 B8 0.9(3) . . . . ?
S1 B2 B4 B8 144.4(3) . . . . ?
Ti1 B2 B4 B8 76.2(3) . . . . ?
B6 B2 B4 B5 37.6(3) . . . . ?
B3 B2 B4 B5 138.1(3) . . . . ?
B1 B2 B4 B5 101.0(3) . . . . ?
S1 B2 B4 B5 -115.5(3) . . . . ?
Ti1 B2 B4 B5 176.3(3) . . . . ?
B5 B2 B4 B3 -138.1(3) . . . . ?
B6 B2 B4 B3 -100.5(3) . . . . ?
B1 B2 B4 B3 -37.1(2) . . . . ?
S1 B2 B4 B3 106.4(3) . . . . ?
Ti1 B2 B4 B3 38.2(2) . . . . ?
B6 B2 B5 C12 -39.4(3) . . . . ?
B4 B2 B5 C12 98.9(3) . . . . ?
B3 B2 B5 C12 61.7(3) . . . . ?
B1 B2 B5 C12 -2.6(4) . . . . ?
S1 B2 B5 C12 -149.5(3) . . . . ?
B6 B2 B5 B9 -100.8(3) . . . . ?
B4 B2 B5 B9 37.5(3) . . . . ?
B3 B2 B5 B9 0.3(4) . . . . ?
B1 B2 B5 B9 -64.0(4) . . . . ?
S1 B2 B5 B9 149.1(3) . . . . ?
B6 B2 B5 B4 -138.3(3) . . . . ?
B3 B2 B5 B4 -37.2(3) . . . . ?
B1 B2 B5 B4 -101.5(3) . . . . ?
S1 B2 B5 B4 111.6(3) . . . . ?
B4 B2 B5 B6 138.3(3) . . . . ?
B3 B2 B5 B6 101.1(3) . . . . ?
B1 B2 B5 B6 36.9(3) . . . . ?
S1 B2 B5 B6 -110.1(3) . . . . ?
B9 B4 B5 C12 39.8(3) . . . . ?
B8 B4 B5 C12 2.6(3) . . . . ?
B3 B4 B5 C12 -60.2(3) . . . . ?
B2 B4 B5 C12 -98.0(3) . . . . ?
B8 B4 B5 B9 -37.2(3) . . . . ?
B3 B4 B5 B9 -100.0(3) . . . . ?
B2 B4 B5 B9 -137.7(3) . . . . ?
B9 B4 B5 B2 137.7(3) . . . . ?
B8 B4 B5 B2 100.5(3) . . . . ?
B3 B4 B5 B2 37.7(2) . . . . ?
B9 B4 B5 B6 100.5(3) . . . . ?
B8 B4 B5 B6 63.3(3) . . . . ?
B3 B4 B5 B6 0.5(4) . . . . ?
B2 B4 B5 B6 -37.3(3) . . . . ?
B5 B2 B6 C12 39.1(3) . . . . ?
B4 B2 B6 C12 1.7(3) . . . . ?
B3 B2 B6 C12 -61.4(3) . . . . ?
B1 B2 B6 C12 -99.7(3) . . . . ?
S1 B2 B6 C12 155.2(2) . . . . ?
Ti1 B2 B6 C12 -138.6(2) . . . . ?
B5 B2 B6 B10 101.4(3) . . . . ?
B4 B2 B6 B10 64.0(3) . . . . ?
B3 B2 B6 B10 0.8(3) . . . . ?
B1 B2 B6 B10 -37.5(3) . . . . ?
S1 B2 B6 B10 -142.5(3) . . . . ?
Ti1 B2 B6 B10 -76.4(3) . . . . ?
B5 B2 B6 B1 138.8(3) . . . . ?
B4 B2 B6 B1 101.4(3) . . . . ?
B3 B2 B6 B1 38.3(2) . . . . ?
S1 B2 B6 B1 -105.1(3) . . . . ?
Ti1 B2 B6 B1 -38.9(2) . . . . ?
B4 B2 B6 B5 -37.4(3) . . . . ?
B3 B2 B6 B5 -100.6(3) . . . . ?
B1 B2 B6 B5 -138.8(3) . . . . ?
S1 B2 B6 B5 116.1(3) . . . . ?
Ti1 B2 B6 B5 -177.7(3) . . . . ?
B11 B1 B6 C12 -152.5(3) . . . . ?
B10 B1 B6 C12 -40.3(3) . . . . ?
B7 B1 B6 C12 -1.8(4) . . . . ?
B2 B1 B6 C12 97.4(3) . . . . ?
B3 B1 B6 C12 60.0(3) . . . . ?
Ti1 B1 B6 C12 139.1(2) . . . . ?
B11 B1 B6 B10 -112.2(3) . . . . ?
B7 B1 B6 B10 38.5(3) . . . . ?
B2 B1 B6 B10 137.8(3) . . . . ?
B3 B1 B6 B10 100.3(3) . . . . ?
Ti1 B1 B6 B10 179.4(3) . . . . ?
B11 B1 B6 B2 110.0(3) . . . . ?
B10 B1 B6 B2 -137.8(3) . . . . ?
B7 B1 B6 B2 -99.3(3) . . . . ?
B3 B1 B6 B2 -37.5(2) . . . . ?
Ti1 B1 B6 B2 41.6(2) . . . . ?
B11 B1 B6 B5 147.0(3) . . . . ?
B10 B1 B6 B5 -100.8(3) . . . . ?
B7 B1 B6 B5 -62.3(3) . . . . ?
B2 B1 B6 B5 37.0(2) . . . . ?
B3 B1 B6 B5 -0.5(3) . . . . ?
Ti1 B1 B6 B5 78.6(3) . . . . ?
B9 B5 B6 C12 -32.9(3) . . . . ?
B2 B5 B6 C12 -133.5(3) . . . . ?
B4 B5 B6 C12 -95.9(3) . . . . ?
C12 B5 B6 B10 32.9(3) . . . . ?
B9 B5 B6 B10 -0.1(4) . . . . ?
B2 B5 B6 B10 -100.6(3) . . . . ?
B4 B5 B6 B10 -63.1(3) . . . . ?
C12 B5 B6 B2 133.5(3) . . . . ?
B9 B5 B6 B2 100.5(3) . . . . ?
B4 B5 B6 B2 37.5(3) . . . . ?
C12 B5 B6 B1 96.0(3) . . . . ?
B9 B5 B6 B1 63.0(3) . . . . ?
B2 B5 B6 B1 -37.5(2) . . . . ?
B4 B5 B6 B1 0.0(4) . . . . ?
B8 B3 B7 C13 -38.8(3) . . . . ?
B4 B3 B7 C13 -1.4(4) . . . . ?
B2 B3 B7 C13 61.6(3) . . . . ?
B1 B3 B7 C13 99.3(3) . . . . ?
S2 B3 B7 C13 -155.6(3) . . . . ?
Ti1 B3 B7 C13 138.0(2) . . . . ?
B8 B3 B7 B10 -100.9(3) . . . . ?
B4 B3 B7 B10 -63.4(3) . . . . ?
B2 B3 B7 B10 -0.4(3) . . . . ?
B1 B3 B7 B10 37.3(2) . . . . ?
S2 B3 B7 B10 142.3(3) . . . . ?
Ti1 B3 B7 B10 75.9(3) . . . . ?
B4 B3 B7 B8 37.5(3) . . . . ?
B2 B3 B7 B8 100.4(3) . . . . ?
B1 B3 B7 B8 138.1(3) . . . . ?
S2 B3 B7 B8 -116.8(3) . . . . ?
Ti1 B3 B7 B8 176.8(3) . . . . ?
B8 B3 B7 B1 -138.1(3) . . . . ?
B4 B3 B7 B1 -100.7(3) . . . . ?
B2 B3 B7 B1 -37.7(2) . . . . ?
S2 B3 B7 B1 105.1(3) . . . . ?
Ti1 B3 B7 B1 38.7(2) . . . . ?
B11 B1 B7 C13 152.8(3) . . . . ?
B10 B1 B7 C13 40.1(3) . . . . ?
B6 B1 B7 C13 1.7(4) . . . . ?
B2 B1 B7 C13 -60.4(3) . . . . ?
B3 B1 B7 C13 -97.9(3) . . . . ?
Ti1 B1 B7 C13 -139.4(2) . . . . ?
B11 B1 B7 B10 112.7(3) . . . . ?
B6 B1 B7 B10 -38.5(3) . . . . ?
B2 B1 B7 B10 -100.5(3) . . . . ?
B3 B1 B7 B10 -138.1(3) . . . . ?
Ti1 B1 B7 B10 -179.5(3) . . . . ?
B11 B1 B7 B3 -109.3(3) . . . . ?
B10 B1 B7 B3 138.1(3) . . . . ?
B6 B1 B7 B3 99.6(3) . . . . ?
B2 B1 B7 B3 37.5(2) . . . . ?
Ti1 B1 B7 B3 -41.5(2) . . . . ?
B11 B1 B7 B8 -146.8(3) . . . . ?
B10 B1 B7 B8 100.5(3) . . . . ?
B6 B1 B7 B8 62.1(3) . . . . ?
B2 B1 B7 B8 0.0(4) . . . . ?
B3 B1 B7 B8 -37.5(3) . . . . ?
Ti1 B1 B7 B8 -79.0(3) . . . . ?
B7 B3 B8 C13 39.1(3) . . . . ?
B4 B3 B8 C13 -99.0(3) . . . . ?
B2 B3 B8 C13 -61.0(3) . . . . ?
B1 B3 B8 C13 1.9(3) . . . . ?
S2 B3 B8 C13 149.1(3) . . . . ?
B7 B3 B8 B9 100.9(3) . . . . ?
B4 B3 B8 B9 -37.2(3) . . . . ?
B2 B3 B8 B9 0.8(4) . . . . ?
B1 B3 B8 B9 63.7(3) . . . . ?
S2 B3 B8 B9 -149.1(3) . . . . ?
B7 B3 B8 B4 138.1(3) . . . . ?
B2 B3 B8 B4 38.0(3) . . . . ?
B1 B3 B8 B4 100.9(3) . . . . ?
S2 B3 B8 B4 -111.9(3) . . . . ?
B4 B3 B8 B7 -138.1(3) . . . . ?
B2 B3 B8 B7 -100.1(3) . . . . ?
B1 B3 B8 B7 -37.2(3) . . . . ?
S2 B3 B8 B7 110.0(3) . . . . ?
B9 B4 B8 C13 -40.0(3) . . . . ?
B5 B4 B8 C13 -2.9(3) . . . . ?
B3 B4 B8 C13 98.3(3) . . . . ?
B2 B4 B8 C13 59.8(3) . . . . ?
B5 B4 B8 B9 37.2(3) . . . . ?
B3 B4 B8 B9 138.3(3) . . . . ?
B2 B4 B8 B9 99.8(3) . . . . ?
B9 B4 B8 B3 -138.3(3) . . . . ?
B5 B4 B8 B3 -101.1(3) . . . . ?
B2 B4 B8 B3 -38.5(2) . . . . ?
B9 B4 B8 B7 -100.7(3) . . . . ?
B5 B4 B8 B7 -63.6(3) . . . . ?
B3 B4 B8 B7 37.6(3) . . . . ?
B2 B4 B8 B7 -0.9(4) . . . . ?
B10 B7 B8 C13 -32.7(3) . . . . ?
B3 B7 B8 C13 -133.9(3) . . . . ?
B1 B7 B8 C13 -95.6(3) . . . . ?
C13 B7 B8 B9 33.0(3) . . . . ?
B10 B7 B8 B9 0.2(4) . . . . ?
B3 B7 B8 B9 -101.0(3) . . . . ?
B1 B7 B8 B9 -62.6(3) . . . . ?
C13 B7 B8 B3 133.9(3) . . . . ?
B10 B7 B8 B3 101.2(3) . . . . ?
B1 B7 B8 B3 38.4(3) . . . . ?
C13 B7 B8 B4 96.1(3) . . . . ?
B10 B7 B8 B4 63.4(4) . . . . ?
B3 B7 B8 B4 -37.8(3) . . . . ?
B1 B7 B8 B4 0.6(4) . . . . ?
C13 B8 B9 C12 34.5(3) . . . . ?
B3 B8 B9 C12 -61.5(4) . . . . ?
B4 B8 B9 C12 -99.1(3) . . . . ?
B7 B8 B9 C12 2.0(4) . . . . ?
B3 B8 B9 C13 -96.0(3) . . . . ?
B4 B8 B9 C13 -133.6(3) . . . . ?
B7 B8 B9 C13 -32.5(3) . . . . ?
C13 B8 B9 B4 133.6(3) . . . . ?
B3 B8 B9 B4 37.6(3) . . . . ?
B7 B8 B9 B4 101.1(3) . . . . ?
C13 B8 B9 B5 95.4(3) . . . . ?
B3 B8 B9 B5 -0.7(4) . . . . ?
B4 B8 B9 B5 -38.2(3) . . . . ?
B7 B8 B9 B5 62.9(4) . . . . ?
B8 B4 B9 C12 98.6(3) . . . . ?
B5 B4 B9 C12 -39.4(3) . . . . ?
B3 B4 B9 C12 61.6(3) . . . . ?
B2 B4 B9 C12 -2.1(4) . . . . ?
B8 B4 B9 C13 39.3(3) . . . . ?
B5 B4 B9 C13 -98.7(3) . . . . ?
B3 B4 B9 C13 2.4(4) . . . . ?
B2 B4 B9 C13 -61.4(3) . . . . ?
B5 B4 B9 B8 -138.0(3) . . . . ?
B3 B4 B9 B8 -36.9(3) . . . . ?
B2 B4 B9 B8 -100.7(3) . . . . ?
B8 B4 B9 B5 138.0(3) . . . . ?
B3 B4 B9 B5 101.1(3) . . . . ?
B2 B4 B9 B5 37.3(3) . . . . ?
B2 B5 B9 C12 95.8(3) . . . . ?
B4 B5 B9 C12 133.7(3) . . . . ?
B6 B5 B9 C12 32.6(3) . . . . ?
C12 B5 B9 C13 -35.0(3) . . . . ?
B2 B5 B9 C13 60.8(4) . . . . ?
B4 B5 B9 C13 98.7(3) . . . . ?
B6 B5 B9 C13 -2.4(4) . . . . ?
C12 B5 B9 B8 -95.6(3) . . . . ?
B2 B5 B9 B8 0.2(4) . . . . ?
B4 B5 B9 B8 38.1(3) . . . . ?
B6 B5 B9 B8 -62.9(4) . . . . ?
C12 B5 B9 B4 -133.7(3) . . . . ?
B2 B5 B9 B4 -37.9(3) . . . . ?
B6 B5 B9 B4 -101.1(3) . . . . ?
B11 B1 B10 C13 -150.0(3) . . . . ?
B6 B1 B10 C13 97.5(3) . . . . ?
B7 B1 B10 C13 -39.1(3) . . . . ?
B2 B1 B10 C13 60.3(3) . . . . ?
B3 B1 B10 C13 -2.3(4) . . . . ?
B11 B1 B10 C12 151.7(3) . . . . ?
B6 B1 B10 C12 39.2(3) . . . . ?
B7 B1 B10 C12 -97.3(3) . . . . ?
B2 B1 B10 C12 2.1(4) . . . . ?
B3 B1 B10 C12 -60.6(3) . . . . ?
B11 B1 B10 B6 112.5(4) . . . . ?
B7 B1 B10 B6 -136.5(3) . . . . ?
B2 B1 B10 B6 -37.1(3) . . . . ?
B3 B1 B10 B6 -99.8(3) . . . . ?
B11 B1 B10 B7 -111.0(4) . . . . ?
B6 B1 B10 B7 136.5(3) . . . . ?
B2 B1 B10 B7 99.4(3) . . . . ?
B3 B1 B10 B7 36.8(3) . . . . ?
C12 B6 B10 C13 34.5(3) . . . . ?
B2 B6 B10 C13 -60.9(3) . . . . ?
B1 B6 B10 C13 -99.1(3) . . . . ?
B5 B6 B10 C13 2.5(4) . . . . ?
B2 B6 B10 C12 -95.4(3) . . . . ?
B1 B6 B10 C12 -133.6(3) . . . . ?
B5 B6 B10 C12 -32.1(3) . . . . ?
C12 B6 B10 B1 133.6(3) . . . . ?
B2 B6 B10 B1 38.2(2) . . . . ?
B5 B6 B10 B1 101.5(3) . . . . ?
C12 B6 B10 B7 94.3(3) . . . . ?
B2 B6 B10 B7 -1.1(4) . . . . ?
B1 B6 B10 B7 -39.3(3) . . . . ?
B5 B6 B10 B7 62.2(3) . . . . ?
B3 B7 B10 C13 95.3(3) . . . . ?
B8 B7 B10 C13 32.1(3) . . . . ?
B1 B7 B10 C13 133.6(3) . . . . ?
C13 B7 B10 C12 -34.4(3) . . . . ?
B3 B7 B10 C12 60.9(3) . . . . ?
B8 B7 B10 C12 -2.3(4) . . . . ?
B1 B7 B10 C12 99.2(3) . . . . ?
C13 B7 B10 B1 -133.6(3) . . . . ?
B3 B7 B10 B1 -38.3(2) . . . . ?
B8 B7 B10 B1 -101.6(3) . . . . ?
C13 B7 B10 B6 -94.4(3) . . . . ?
B3 B7 B10 B6 0.9(4) . . . . ?
B8 B7 B10 B6 -62.3(3) . . . . ?
B1 B7 B10 B6 39.2(3) . . . . ?
C5 C1 C2 C3 0.1(3) . . . . ?
C6 C1 C2 C3 174.0(3) . . . . ?
Ti1 C1 C2 C3 -63.6(2) . . . . ?
C5 C1 C2 C7 -174.8(3) . . . . ?
C6 C1 C2 C7 -0.9(5) . . . . ?
Ti1 C1 C2 C7 121.5(3) . . . . ?
C5 C1 C2 Ti1 63.6(2) . . . . ?
C6 C1 C2 Ti1 -122.4(3) . . . . ?
C1 C2 C3 C4 -0.5(3) . . . . ?
C7 C2 C3 C4 174.4(3) . . . . ?
Ti1 C2 C3 C4 -64.8(2) . . . . ?
C1 C2 C3 C8 -176.1(3) . . . . ?
C7 C2 C3 C8 -1.2(5) . . . . ?
Ti1 C2 C3 C8 119.6(3) . . . . ?
C1 C2 C3 Ti1 64.3(2) . . . . ?
C7 C2 C3 Ti1 -120.8(3) . . . . ?
C2 C3 C4 C5 0.8(3) . . . . ?
C8 C3 C4 C5 176.3(3) . . . . ?
Ti1 C3 C4 C5 -64.7(2) . . . . ?
C2 C3 C4 C9 -175.1(3) . . . . ?
C8 C3 C4 C9 0.4(5) . . . . ?
Ti1 C3 C4 C9 119.4(3) . . . . ?
C2 C3 C4 Ti1 65.5(2) . . . . ?
C8 C3 C4 Ti1 -119.0(3) . . . . ?
C2 C1 C5 C4 0.4(3) . . . . ?
C6 C1 C5 C4 -173.5(3) . . . . ?
Ti1 C1 C5 C4 64.3(2) . . . . ?
C2 C1 C5 C10 175.3(3) . . . . ?
C6 C1 C5 C10 1.4(5) . . . . ?
Ti1 C1 C5 C10 -120.8(3) . . . . ?
C2 C1 C5 Ti1 -63.9(2) . . . . ?
C6 C1 C5 Ti1 122.2(3) . . . . ?
C3 C4 C5 C1 -0.7(3) . . . . ?
C9 C4 C5 C1 175.2(3) . . . . ?
Ti1 C4 C5 C1 -65.2(2) . . . . ?
C3 C4 C5 C10 -175.7(3) . . . . ?
C9 C4 C5 C10 0.3(5) . . . . ?
Ti1 C4 C5 C10 119.9(3) . . . . ?
C3 C4 C5 Ti1 64.4(2) . . . . ?
C9 C4 C5 Ti1 -119.6(3) . . . . ?
B10 B1 B11 Ti1 179.8(3) . . . . ?
B6 B1 B11 Ti1 -106.7(3) . . . . ?
B7 B1 B11 Ti1 106.9(3) . . . . ?
B2 B1 B11 Ti1 -34.9(3) . . . . ?
B3 B1 B11 Ti1 36.4(3) . . . . ?
B9 B5 C12 C13 38.8(3) . . . . ?
B2 B5 C12 C13 -63.8(4) . . . . ?
B4 B5 C12 C13 -1.3(4) . . . . ?
B6 B5 C12 C13 -104.1(3) . . . . ?
B9 B5 C12 B6 142.8(3) . . . . ?
B2 B5 C12 B6 40.2(3) . . . . ?
B4 B5 C12 B6 102.8(3) . . . . ?
B2 B5 C12 B9 -102.6(3) . . . . ?
B4 B5 C12 B9 -40.0(2) . . . . ?
B6 B5 C12 B9 -142.8(3) . . . . ?
B9 B5 C12 B10 106.8(4) . . . . ?
B2 B5 C12 B10 4.2(4) . . . . ?
B4 B5 C12 B10 66.8(4) . . . . ?
B6 B5 C12 B10 -36.0(3) . . . . ?
B10 B6 C12 C13 -38.8(3) . . . . ?
B2 B6 C12 C13 64.5(4) . . . . ?
B1 B6 C12 C13 1.3(4) . . . . ?
B5 B6 C12 C13 104.6(3) . . . . ?
B10 B6 C12 B5 -143.5(3) . . . . ?
B2 B6 C12 B5 -40.1(3) . . . . ?
B1 B6 C12 B5 -103.3(3) . . . . ?
B10 B6 C12 B9 -106.7(4) . . . . ?
B2 B6 C12 B9 -3.4(4) . . . . ?
B1 B6 C12 B9 -66.5(4) . . . . ?
B5 B6 C12 B9 36.8(3) . . . . ?
B2 B6 C12 B10 103.3(3) . . . . ?
B1 B6 C12 B10 40.2(3) . . . . ?
B5 B6 C12 B10 143.5(3) . . . . ?
B8 B9 C12 C13 -34.8(3) . . . . ?
B4 B9 C12 C13 -97.8(3) . . . . ?
B5 B9 C12 C13 -138.6(3) . . . . ?
C13 B9 C12 B5 138.6(3) . . . . ?
B8 B9 C12 B5 103.8(3) . . . . ?
B4 B9 C12 B5 40.8(3) . . . . ?
C13 B9 C12 B6 101.4(3) . . . . ?
B8 B9 C12 B6 66.6(4) . . . . ?
B4 B9 C12 B6 3.6(4) . . . . ?
B5 B9 C12 B6 -37.2(3) . . . . ?
C13 B9 C12 B10 31.0(3) . . . . ?
B8 B9 C12 B10 -3.8(4) . . . . ?
B4 B9 C12 B10 -66.8(4) . . . . ?
B5 B9 C12 B10 -107.6(3) . . . . ?
B1 B10 C12 C13 97.8(3) . . . . ?
B6 B10 C12 C13 138.5(3) . . . . ?
B7 B10 C12 C13 34.9(3) . . . . ?
C13 B10 C12 B5 -101.9(4) . . . . ?
B1 B10 C12 B5 -4.1(4) . . . . ?
B6 B10 C12 B5 36.6(3) . . . . ?
B7 B10 C12 B5 -67.0(4) . . . . ?
C13 B10 C12 B6 -138.5(3) . . . . ?
B1 B10 C12 B6 -40.7(3) . . . . ?
B7 B10 C12 B6 -103.6(3) . . . . ?
C13 B10 C12 B9 -31.0(3) . . . . ?
B1 B10 C12 B9 66.8(4) . . . . ?
B6 B10 C12 B9 107.5(3) . . . . ?
B7 B10 C12 B9 3.9(4) . . . . ?
B5 C12 C13 B8 -0.6(4) . . . . ?
B6 C12 C13 B8 -70.2(4) . . . . ?
B9 C12 C13 B8 38.7(3) . . . . ?
B10 C12 C13 B8 -109.4(3) . . . . ?
B5 C12 C13 B7 69.4(4) . . . . ?
B6 C12 C13 B7 -0.3(4) . . . . ?
B9 C12 C13 B7 108.7(3) . . . . ?
B10 C12 C13 B7 -39.4(3) . . . . ?
B5 C12 C13 B9 -39.3(3) . . . . ?
B6 C12 C13 B9 -108.9(3) . . . . ?
B10 C12 C13 B9 -148.1(3) . . . . ?
B5 C12 C13 B10 108.8(3) . . . . ?
B6 C12 C13 B10 39.2(3) . . . . ?
B9 C12 C13 B10 148.1(3) . . . . ?
B9 B8 C13 C12 -38.1(3) . . . . ?
B3 B8 C13 C12 64.9(3) . . . . ?
B4 B8 C13 C12 2.2(4) . . . . ?
B7 B8 C13 C12 105.0(3) . . . . ?
B9 B8 C13 B7 -143.0(3) . . . . ?
B3 B8 C13 B7 -40.0(3) . . . . ?
B4 B8 C13 B7 -102.8(3) . . . . ?
B3 B8 C13 B9 103.0(3) . . . . ?
B4 B8 C13 B9 40.2(3) . . . . ?
B7 B8 C13 B9 143.0(3) . . . . ?
B9 B8 C13 B10 -106.6(4) . . . . ?
B3 B8 C13 B10 -3.7(4) . . . . ?
B4 B8 C13 B10 -66.4(4) . . . . ?
B7 B8 C13 B10 36.4(3) . . . . ?
B10 B7 C13 C12 39.0(3) . . . . ?
B3 B7 C13 C12 -64.6(4) . . . . ?
B8 B7 C13 C12 -104.4(3) . . . . ?
B1 B7 C13 C12 -0.9(4) . . . . ?
B10 B7 C13 B8 143.4(3) . . . . ?
B3 B7 C13 B8 39.8(3) . . . . ?
B1 B7 C13 B8 103.5(3) . . . . ?
B10 B7 C13 B9 106.8(4) . . . . ?
B3 B7 C13 B9 3.1(4) . . . . ?
B8 B7 C13 B9 -36.6(3) . . . . ?
B1 B7 C13 B9 66.8(4) . . . . ?
B3 B7 C13 B10 -103.7(3) . . . . ?
B8 B7 C13 B10 -143.4(3) . . . . ?
B1 B7 C13 B10 -40.0(3) . . . . ?
B8 B9 C13 C12 139.2(3) . . . . ?
B4 B9 C13 C12 98.5(3) . . . . ?
B5 B9 C13 C12 35.4(3) . . . . ?
C12 B9 C13 B8 -139.2(3) . . . . ?
B4 B9 C13 B8 -40.7(3) . . . . ?
B5 B9 C13 B8 -103.8(3) . . . . ?
C12 B9 C13 B7 -102.1(3) . . . . ?
B8 B9 C13 B7 37.1(3) . . . . ?
B4 B9 C13 B7 -3.6(4) . . . . ?
B5 B9 C13 B7 -66.7(4) . . . . ?
C12 B9 C13 B10 -31.1(3) . . . . ?
B8 B9 C13 B10 108.1(3) . . . . ?
B4 B9 C13 B10 67.4(4) . . . . ?
B5 B9 C13 B10 4.3(4) . . . . ?
B1 B10 C13 C12 -97.9(3) . . . . ?
B6 B10 C13 C12 -35.2(3) . . . . ?
B7 B10 C13 C12 -138.7(3) . . . . ?
C12 B10 C13 B8 101.8(4) . . . . ?
B1 B10 C13 B8 3.9(4) . . . . ?
B6 B10 C13 B8 66.6(4) . . . . ?
B7 B10 C13 B8 -36.8(3) . . . . ?
C12 B10 C13 B7 138.7(3) . . . . ?
B1 B10 C13 B7 40.7(3) . . . . ?
B6 B10 C13 B7 103.5(3) . . . . ?
C12 B10 C13 B9 30.9(3) . . . . ?
B1 B10 C13 B9 -67.1(4) . . . . ?
B6 B10 C13 B9 -4.3(4) . . . . ?
B7 B10 C13 B9 -107.8(4) . . . . ?
B5 B2 S1 Ti1 178.0(3) . . . . ?
B6 B2 S1 Ti1 103.4(3) . . . . ?
B4 B2 S1 Ti1 -107.1(3) . . . . ?
B3 B2 S1 Ti1 -36.2(2) . . . . ?
B1 B2 S1 Ti1 33.6(2) . . . . ?
B8 B3 S2 Ti1 -177.8(3) . . . . ?
B7 B3 S2 Ti1 -102.9(3) . . . . ?
B4 B3 S2 Ti1 106.9(3) . . . . ?
B2 B3 S2 Ti1 35.5(2) . . . . ?
B1 B3 S2 Ti1 -33.2(2) . . . . ?
